data_4026013
loop_
_publ_author_name
'Huaiqing Zhao'
'Ye Wei'
'Jing Xu'
'Jian Kan'
'Weiping Su'
'Maochun Hong'

_publ_section_title
;
 Pd/PR3-Catalyzed Cross-Coupling of Aromatic Carboxylic Acids with
 Electron-Deficient Polyfluoroarenes via Combination of Decarboxylation
 with sp2 C-H Cleavage
;
_journal_name_full 'Journal of Organic Chemistry'
_journal_page_first 882
_journal_page_last 893
_journal_paper_doi 10.1021/jo102175f
_journal_volume 76
_journal_year 2011
_chemical_formula_sum 'C14 H9 F5 O2'
_chemical_formula_weight 304.21
_chemical_name_systematic
; 
 ? 
;
_space_group_IT_number 14
_symmetry_cell_setting monoclinic
_symmetry_space_group_name_Hall '-P 2ybc'
_symmetry_space_group_name_H-M 'P 1 21/c 1'
_atom_sites_solution_hydrogens geom
_atom_sites_solution_primary direct
_atom_sites_solution_secondary difmap
_audit_creation_method SHELXL-97
_cell_angle_alpha 90.00
_cell_angle_beta 92.846(6)
_cell_angle_gamma 90.00
_cell_formula_units_Z 4
_cell_length_a 8.205(4)
_cell_length_b 7.938(4)
_cell_length_c 19.842(9)
_cell_measurement_reflns_used 1933
_cell_measurement_temperature 293(2)
_cell_measurement_theta_max 27.4835
_cell_measurement_theta_min 3.1459
_cell_volume 1290.7(11)
_computing_cell_refinement 'CrystalClear (Rigaku/MSC Inc., 2005)'
_computing_data_collection 'CrystalClear (Rigaku/MSC Inc., 2005)'
_computing_data_reduction 'CrystalClear (Rigaku/MSC Inc., 2005)'
_computing_molecular_graphics SHELXL
_computing_publication_material SHELXL
_computing_structure_refinement 'SHELXL-97 (Sheldrick, 1997)'
_computing_structure_solution 'SHELXS-97 (Sheldrick, 1990)'
_diffrn_ambient_temperature 293(2)
_diffrn_measured_fraction_theta_full 0.999
_diffrn_measured_fraction_theta_max 0.999
_diffrn_measurement_device_type 'mercury CCD'
_diffrn_measurement_method CCD_Profile_fitting
_diffrn_radiation_monochromator graphite
_diffrn_radiation_source 'fine-focus sealed tube'
_diffrn_radiation_type MoK\a
_diffrn_radiation_wavelength 0.71073
_diffrn_reflns_av_R_equivalents 0.0330
_diffrn_reflns_av_sigmaI/netI 0.0310
_diffrn_reflns_limit_h_max 10
_diffrn_reflns_limit_h_min -10
_diffrn_reflns_limit_k_max 6
_diffrn_reflns_limit_k_min -10
_diffrn_reflns_limit_l_max 25
_diffrn_reflns_limit_l_min -25
_diffrn_reflns_number 9633
_diffrn_reflns_theta_full 27.50
_diffrn_reflns_theta_max 27.50
_diffrn_reflns_theta_min 2.49
_diffrn_standards_decay_% none
_diffrn_standards_interval_count none
_diffrn_standards_interval_time none
_diffrn_standards_number none
_exptl_absorpt_coefficient_mu 0.152
_exptl_absorpt_correction_T_max 0.985
_exptl_absorpt_correction_T_min 0.973
_exptl_absorpt_correction_type multi-scan
_exptl_absorpt_process_details 'SADABS (Sheldrick, 1996)'
_exptl_crystal_colour Colorless
_exptl_crystal_density_diffrn 1.565
_exptl_crystal_description Prism
_exptl_crystal_F_000 616
_exptl_crystal_size_max 0.2000
_exptl_crystal_size_mid 0.1500
_exptl_crystal_size_min 0.1000
_refine_diff_density_max 0.175
_refine_diff_density_min -0.175
_refine_diff_density_rms 0.036
_refine_ls_extinction_coef 0.003(2)
_refine_ls_extinction_expression Fc^*^=kFc[1+0.001xFc^2^\l^3^/sin(2\q)]^-1/4^
_refine_ls_extinction_method SHELXL
_refine_ls_goodness_of_fit_ref 1.091
_refine_ls_hydrogen_treatment constr
_refine_ls_matrix_type full
_refine_ls_number_parameters 191
_refine_ls_number_reflns 2964
_refine_ls_number_restraints 0
_refine_ls_restrained_S_all 1.091
_refine_ls_R_factor_all 0.1074
_refine_ls_R_factor_gt 0.0561
_refine_ls_shift/su_max 0.000
_refine_ls_shift/su_mean 0.000
_refine_ls_structure_factor_coef Fsqd
_refine_ls_weighting_details 'calc w=1/[\s^2^(Fo^2^)+(0.0724P)^2^+0.0721P] where P=(Fo^2^+2Fc^2^)/3'
_refine_ls_weighting_scheme calc
_refine_ls_wR_factor_gt 0.1368
_refine_ls_wR_factor_ref 0.1632
_reflns_number_gt 1710
_reflns_number_total 2964
_reflns_threshold_expression >2sigma(I)
_cod_data_source_file jo102175f_si_002.cif
_cod_data_source_block 1
_cod_original_cell_volume 1290.8(10)
_cod_database_code 4026013

loop_
_symmetry_equiv_pos_as_xyz
'x, y, z'
'-x, y+1/2, -z+1/2'
'-x, -y, -z'
'x, -y-1/2, z-1/2'

loop_
_atom_site_label
_atom_site_type_symbol
_atom_site_fract_x
_atom_site_fract_y
_atom_site_fract_z
_atom_site_U_iso_or_equiv
_atom_site_adp_type
_atom_site_occupancy
_atom_site_symmetry_multiplicity
_atom_site_calc_flag
_atom_site_refinement_flags
C1 C -0.2467(3) 0.4855(4) 0.24685(11) 0.0593(7) Uani 1 1 d .
C2 C -0.3444(3) 0.4755(4) 0.30073(13) 0.0694(8) Uani 1 1 d .
C3 C -0.2865(3) 0.5235(4) 0.36371(12) 0.0698(8) Uani 1 1 d .
C4 C -0.1283(3) 0.5786(4) 0.37205(12) 0.0647(7) Uani 1 1 d .
C5 C -0.0324(3) 0.5879(3) 0.31788(12) 0.0556(6) Uani 1 1 d .
C6 C -0.0865(3) 0.5438(3) 0.25303(11) 0.0512(6) Uani 1 1 d .
C7 C -0.0280(2) 0.6460(3) 0.13685(11) 0.0528(6) Uani 1 1 d .
C8 C 0.0714(3) 0.6553(3) 0.08228(11) 0.0562(6) Uani 1 1 d .
H8A H 0.0366 0.7120 0.0432 0.067 Uiso 1 1 calc R
C9 C 0.2238(3) 0.5785(3) 0.08715(12) 0.0581(7) Uani 1 1 d .
C10 C 0.2755(3) 0.4946(4) 0.14522(13) 0.0619(7) Uani 1 1 d .
H10A H 0.3783 0.4450 0.1484 0.074 Uiso 1 1 calc R
C11 C 0.1746(3) 0.4845(3) 0.19842(12) 0.0574(7) Uani 1 1 d .
H11A H 0.2103 0.4275 0.2374 0.069 Uiso 1 1 calc R
C12 C 0.0207(3) 0.5575(3) 0.19526(11) 0.0508(6) Uani 1 1 d .
C13 C -0.2492(3) 0.7910(4) 0.07722(12) 0.0771(9) Uani 1 1 d .
H13A H -0.3508 0.8439 0.0865 0.116 Uiso 1 1 calc R
H13B H -0.2687 0.7006 0.0457 0.116 Uiso 1 1 calc R
H13C H -0.1779 0.8723 0.0583 0.116 Uiso 1 1 calc R
C14 C 0.2915(3) 0.6717(4) -0.02294(13) 0.0830(9) Uani 1 1 d .
H14A H 0.3786 0.6614 -0.0533 0.125 Uiso 1 1 calc R
H14B H 0.2755 0.7883 -0.0123 0.125 Uiso 1 1 calc R
H14C H 0.1930 0.6267 -0.0440 0.125 Uiso 1 1 calc R
O1 O -0.17507(19) 0.7260(3) 0.13821(7) 0.0707(6) Uani 1 1 d .
O2 O 0.3320(2) 0.5810(3) 0.03718(9) 0.0788(6) Uani 1 1 d .
F1 F -0.30922(15) 0.4334(2) 0.18672(7) 0.0776(5) Uani 1 1 d .
F2 F -0.49705(16) 0.4134(3) 0.29240(8) 0.1050(7) Uani 1 1 d .
F3 F -0.3810(2) 0.5156(3) 0.41663(8) 0.1029(7) Uani 1 1 d .
F4 F -0.0700(2) 0.6244(3) 0.43378(7) 0.0929(6) Uani 1 1 d .
F5 F 0.12025(16) 0.6458(2) 0.32937(7) 0.0740(5) Uani 1 1 d .

loop_
_atom_site_aniso_label
_atom_site_aniso_U_11
_atom_site_aniso_U_22
_atom_site_aniso_U_33
_atom_site_aniso_U_23
_atom_site_aniso_U_13
_atom_site_aniso_U_12
C1 0.0481(12) 0.0869(19) 0.0424(12) -0.0001(13) -0.0031(10) 0.0050(13)
C2 0.0417(12) 0.104(2) 0.0620(15) 0.0095(16) 0.0026(11) 0.0013(13)
C3 0.0616(15) 0.103(2) 0.0459(14) 0.0088(14) 0.0153(12) 0.0032(15)
C4 0.0709(16) 0.082(2) 0.0408(13) 0.0009(13) -0.0015(11) -0.0064(14)
C5 0.0506(13) 0.0701(17) 0.0460(12) 0.0063(12) 0.0008(10) -0.0034(12)
C6 0.0448(12) 0.0666(16) 0.0421(12) 0.0042(11) 0.0004(9) 0.0055(11)
C7 0.0479(12) 0.0658(17) 0.0446(12) 0.0005(12) 0.0016(9) 0.0126(11)
C8 0.0518(13) 0.0758(18) 0.0412(11) 0.0030(12) 0.0057(9) 0.0118(12)
C9 0.0465(12) 0.0773(18) 0.0512(13) -0.0025(13) 0.0096(10) 0.0077(12)
C10 0.0423(12) 0.0822(19) 0.0612(15) 0.0011(14) 0.0028(11) 0.0114(12)
C11 0.0458(12) 0.0725(18) 0.0533(14) 0.0064(13) -0.0026(10) 0.0066(12)
C12 0.0440(12) 0.0655(16) 0.0429(12) 0.0002(11) 0.0015(9) 0.0027(11)
C13 0.0629(15) 0.112(2) 0.0566(15) 0.0078(16) -0.0002(12) 0.0324(16)
C14 0.0807(19) 0.115(3) 0.0557(16) -0.0006(17) 0.0241(13) 0.0035(18)
O1 0.0586(10) 0.1063(16) 0.0480(9) 0.0127(10) 0.0097(7) 0.0374(10)
O2 0.0600(10) 0.1205(18) 0.0574(11) 0.0046(11) 0.0195(8) 0.0175(10)
F1 0.0491(8) 0.1274(15) 0.0552(9) -0.0133(9) -0.0078(6) -0.0001(8)
F2 0.0449(8) 0.189(2) 0.0808(11) 0.0090(12) 0.0047(7) -0.0175(10)
F3 0.0811(11) 0.170(2) 0.0594(10) 0.0101(11) 0.0249(8) -0.0061(11)
F4 0.0976(12) 0.1400(17) 0.0412(8) -0.0091(9) 0.0026(7) -0.0190(11)
F5 0.0645(9) 0.1002(13) 0.0568(9) -0.0015(8) -0.0026(6) -0.0252(8)

loop_
_atom_type_symbol
_atom_type_description
_atom_type_scat_dispersion_real
_atom_type_scat_dispersion_imag
_atom_type_scat_source
C C 0.0033 0.0016 'International Tables Vol C Tables 4.2.6.8 and 6.1.1.4'
O O 0.0106 0.0060 'International Tables Vol C Tables 4.2.6.8 and 6.1.1.4'
F F 0.0171 0.0103 'International Tables Vol C Tables 4.2.6.8 and 6.1.1.4'
H H 0.0000 0.0000 'International Tables Vol C Tables 4.2.6.8 and 6.1.1.4'

loop_
_geom_angle_atom_site_label_1
_geom_angle_atom_site_label_2
_geom_angle_atom_site_label_3
_geom_angle
F1 C1 C2 117.6(2)
F1 C1 C6 119.9(2)
C2 C1 C6 122.5(2)
F2 C2 C3 119.4(2)
F2 C2 C1 120.1(2)
C3 C2 C1 120.4(2)
F3 C3 C2 121.0(2)
F3 C3 C4 120.1(2)
C2 C3 C4 118.8(2)
F4 C4 C5 120.7(2)
F4 C4 C3 119.3(2)
C5 C4 C3 120.1(2)
F5 C5 C4 117.0(2)
F5 C5 C6 119.8(2)
C4 C5 C6 123.2(2)
C5 C6 C1 115.0(2)
C5 C6 C12 121.7(2)
C1 C6 C12 123.3(2)
O1 C7 C8 123.0(2)
O1 C7 C12 115.76(19)
C8 C7 C12 121.2(2)
C7 C8 C9 118.9(2)
C7 C8 H8A 120.6
C9 C8 H8A 120.6
O2 C9 C10 115.5(2)
O2 C9 C8 124.0(2)
C10 C9 C8 120.6(2)
C11 C10 C9 119.8(2)
C11 C10 H10A 120.1
C9 C10 H10A 120.1
C10 C11 C12 121.5(2)
C10 C11 H11A 119.3
C12 C11 H11A 119.3
C11 C12 C7 118.0(2)
C11 C12 C6 120.5(2)
C7 C12 C6 121.46(19)
O1 C13 H13A 109.5
O1 C13 H13B 109.5
H13A C13 H13B 109.5
O1 C13 H13C 109.5
H13A C13 H13C 109.5
H13B C13 H13C 109.5
O2 C14 H14A 109.5
O2 C14 H14B 109.5
H14A C14 H14B 109.5
O2 C14 H14C 109.5
H14A C14 H14C 109.5
H14B C14 H14C 109.5
C7 O1 C13 119.50(18)
C9 O2 C14 119.0(2)

loop_
_geom_bond_atom_site_label_1
_geom_bond_atom_site_label_2
_geom_bond_distance
C1 F1 1.341(3)
C1 C2 1.370(4)
C1 C6 1.393(3)
C2 F2 1.349(3)
C2 C3 1.369(4)
C3 F3 1.337(3)
C3 C4 1.372(4)
C4 F4 1.343(3)
C4 C5 1.365(3)
C5 F5 1.344(3)
C5 C6 1.385(3)
C6 C12 1.483(3)
C7 O1 1.365(3)
C7 C8 1.390(3)
C7 C12 1.396(3)
C8 C9 1.390(3)
C8 H8A 0.9300
C9 O2 1.364(3)
C9 C10 1.380(3)
C10 C11 1.376(3)
C10 H10A 0.9300
C11 C12 1.388(3)
C11 H11A 0.9300
C13 O1 1.424(3)
C13 H13A 0.9600
C13 H13B 0.9600
C13 H13C 0.9600
C14 O2 1.419(3)
C14 H14A 0.9600
C14 H14B 0.9600
C14 H14C 0.9600

loop_
_cod_related_entry_id
_cod_related_entry_database
_cod_related_entry_code
1 ChemSpider 30659338
